data_2023104
loop_
_publ_author_name
'Upmann, Daniel'
'Bockfeld, Dirk'
'Jones, Peter G.'
'T\^arcoveanu, Eliza'

_publ_section_title
;
 Crystal structures of fourteen halochalcogenylphosphonium
 tetrahalogenidoaurates(III)
;
_journal_coeditor_code YZ2053
_journal_issue 5
_journal_name_full 'Acta Crystallographica Section E Crystallographic Communications'
_journal_paper_doi 10.1107/S2056989024002780
_journal_volume 80
_journal_year 2024
_chemical_formula_iupac '(C11 H25 Br P S) [Au Br4]'
_chemical_formula_moiety 'C11 H25 Br P S +, Au Br4 -'
_chemical_formula_sum 'C11 H25 Au Br5 P S'
_chemical_formula_weight 816.86
_chemical_name_systematic
;
(Bromosulfanyl)bis(<i>tert</i>-butyl)(propan-2-yl)phosphonium
tetrabromidoaurate(III)
;
_space_group_crystal_system monoclinic
_space_group_IT_number 14
_space_group_name_Hall '-P 2yn'
_space_group_name_H-M_alt 'P 1 21/n 1'
_atom_sites_solution_hydrogens geom
_atom_sites_solution_primary direct
_atom_sites_solution_secondary difmap
_audit_creation_method SHELXL-2019/3
_cell_angle_alpha 90
_cell_angle_beta 92.724(3)
_cell_angle_gamma 90
_cell_formula_units_Z 4
_cell_length_a 12.4712(4)
_cell_length_b 10.3712(3)
_cell_length_c 16.2524(5)
_cell_measurement_reflns_used 15934
_cell_measurement_temperature 100(2)
_cell_measurement_theta_max 30.8535
_cell_measurement_theta_min 2.3256
_cell_volume 2099.73(11)
_computing_cell_refinement
;
CrysAlisPro, Version 1.171.35.11 (Rigaku OD, 2015)
;
_computing_data_collection
;
CrysAlisPro, Version 1.171.35.11 (Rigaku OD, 2015)
;
_computing_data_reduction
;
CrysAlisPro, Version 1.171.35.11 (Rigaku OD, 2015)
;
_computing_molecular_graphics
;
Bruker XP, Version 5.1 (Bruker, 1998)
;
_computing_publication_material
;
SHELXL-2019/3 (Sheldrick, 2015)
;
_computing_structure_refinement
;
SHELXL-2019/3 (Sheldrick, 2015)
;
_computing_structure_solution
;
SHELXS-97 (Sheldrick, 2008)
;
_diffrn_ambient_temperature 100(2)
_diffrn_detector_area_resol_mean 16.1419
_diffrn_measured_fraction_theta_full 0.994
_diffrn_measured_fraction_theta_max 0.955
_diffrn_measurement_device_type 'Oxford Diffraction Xcalibur, Eos'
_diffrn_measurement_method '\w scans'
_diffrn_radiation_type MoK\a
_diffrn_radiation_wavelength 0.71073
_diffrn_reflns_av_R_equivalents 0.0654
_diffrn_reflns_av_unetI/netI 0.0355
_diffrn_reflns_limit_h_max 17
_diffrn_reflns_limit_h_min -17
_diffrn_reflns_limit_k_max 14
_diffrn_reflns_limit_k_min -14
_diffrn_reflns_limit_l_max 23
_diffrn_reflns_limit_l_min -23
_diffrn_reflns_number 70058
_diffrn_reflns_theta_full 30.000
_diffrn_reflns_theta_max 30.922
_diffrn_reflns_theta_min 2.330
_diffrn_source 'Enhance (Mo) X-ray Source'
_exptl_absorpt_coefficient_mu 16.685
_exptl_absorpt_correction_T_max 0.2862
_exptl_absorpt_correction_T_min 0.0676
_exptl_absorpt_correction_type multi-scan
_exptl_absorpt_process_details
;
(CrysAlisPro; Rigaku OD, 2015)
;
_exptl_crystal_colour orange-red
_exptl_crystal_density_diffrn 2.584
_exptl_crystal_density_method 'not measured'
_exptl_crystal_description plate
_exptl_crystal_F_000 1504
_exptl_crystal_size_max 0.35
_exptl_crystal_size_mid 0.25
_exptl_crystal_size_min 0.10
_refine_diff_density_max 2.425
_refine_diff_density_min -1.443
_refine_ls_extinction_method none
_refine_ls_goodness_of_fit_ref 1.090
_refine_ls_hydrogen_treatment constr
_refine_ls_matrix_type full
_refine_ls_number_parameters 183
_refine_ls_number_reflns 6335
_refine_ls_number_restraints 0
_refine_ls_restrained_S_all 1.090
_refine_ls_R_factor_all 0.0498
_refine_ls_R_factor_gt 0.0328
_refine_ls_shift/su_max 0.000
_refine_ls_shift/su_mean 0.000
_refine_ls_structure_factor_coef Fsqd
_refine_ls_weighting_details 'w=1/[\s^2^(Fo^2^)+(0.0128P)^2^+8.4095P] where P=(Fo^2^+2Fc^2^)/3'
_refine_ls_weighting_scheme calc
_refine_ls_wR_factor_gt 0.0568
_refine_ls_wR_factor_ref 0.0610
_reflns_number_gt 5041
_reflns_number_total 6335
_reflns_threshold_expression 'I > 2\s(I)'
_cod_data_source_file yz2053.cif
_cod_data_source_block 19b
_cod_original_sg_symbol_H-M 'P 21/n'
_cod_database_code 2023104
_shelx_space_group_comment
;
The symmetry employed for this shelxl refinement is uniquely defined
by the following loop, which should always be used as a source of
symmetry information in preference to the above space-group names.
They are only intended as comments.
;
_shelx_estimated_absorpt_t_min 0.068
_shelx_estimated_absorpt_t_max 0.286

loop_
_space_group_symop_operation_xyz
'x, y, z'
'-x+1/2, y+1/2, -z+1/2'
'-x, -y, -z'
'x-1/2, -y-1/2, z-1/2'

loop_
_atom_site_type_symbol
_atom_site_label
_atom_site_fract_x
_atom_site_fract_y
_atom_site_fract_z
_atom_site_U_iso_or_equiv
_atom_site_adp_type
_atom_site_calc_flag
_atom_site_occupancy
_atom_site_disorder_assembly
_atom_site_disorder_group
P P1 0.47617(8) 0.09340(11) 0.25608(7) 0.0122(2) Uani d 1 . .
S S1 0.44209(9) 0.26253(11) 0.18886(7) 0.0194(2) Uani d 1 . .
Br Br1 0.50831(4) 0.41904(4) 0.26809(3) 0.02289(10) Uani d 1 . .
C C2 0.3752(4) 0.0775(5) 0.3358(3) 0.0227(10) Uani d 1 . .
C C1 0.4639(4) -0.0278(4) 0.1711(3) 0.0190(9) Uani d 1 . .
C C3 0.6110(3) 0.1033(4) 0.3061(3) 0.0177(9) Uani d 1 . .
H H3 0.603870 0.156065 0.356994 0.021 Uiso calc 1 . .
C C21 0.4031(5) -0.0301(6) 0.3978(3) 0.0363(14) Uani d 1 . .
H H21A 0.346244 -0.036995 0.437141 0.054 Uiso calc 1 . .
H H21B 0.471370 -0.010183 0.427380 0.054 Uiso calc 1 . .
H H21C 0.409507 -0.112108 0.368404 0.054 Uiso calc 1 . .
C C22 0.2627(4) 0.0542(5) 0.2959(3) 0.0308(12) Uani d 1 . .
H H22A 0.260412 -0.030698 0.269459 0.046 Uiso calc 1 . .
H H22B 0.246401 0.121028 0.254587 0.046 Uiso calc 1 . .
H H22C 0.209473 0.057430 0.338374 0.046 Uiso calc 1 . .
C C23 0.3721(4) 0.2056(5) 0.3835(3) 0.0333(13) Uani d 1 . .
H H23A 0.327063 0.195525 0.430947 0.050 Uiso calc 1 . .
H H23B 0.342049 0.273327 0.347238 0.050 Uiso calc 1 . .
H H23C 0.445015 0.229503 0.402811 0.050 Uiso calc 1 . .
C C11 0.5660(4) -0.0216(5) 0.1213(3) 0.0284(11) Uani d 1 . .
H H11A 0.558092 -0.079602 0.073841 0.043 Uiso calc 1 . .
H H11B 0.628200 -0.047990 0.156406 0.043 Uiso calc 1 . .
H H11C 0.576469 0.066881 0.102076 0.043 Uiso calc 1 . .
C C12 0.4520(4) -0.1653(4) 0.2062(3) 0.0251(11) Uani d 1 . .
H H12A 0.385209 -0.170931 0.235450 0.038 Uiso calc 1 . .
H H12B 0.513072 -0.184233 0.244456 0.038 Uiso calc 1 . .
H H12C 0.450086 -0.227835 0.160975 0.038 Uiso calc 1 . .
C C13 0.3676(4) 0.0033(5) 0.1120(3) 0.0285(12) Uani d 1 . .
H H13A 0.379906 0.085701 0.084545 0.043 Uiso calc 1 . .
H H13B 0.302400 0.009192 0.143225 0.043 Uiso calc 1 . .
H H13C 0.358977 -0.065155 0.070692 0.043 Uiso calc 1 . .
C C31 0.6958(3) 0.1712(5) 0.2556(3) 0.0249(11) Uani d 1 . .
H H31A 0.757212 0.195668 0.292127 0.037 Uiso calc 1 . .
H H31B 0.664318 0.248634 0.229716 0.037 Uiso calc 1 . .
H H31C 0.719712 0.112565 0.212930 0.037 Uiso calc 1 . .
C C32 0.6555(4) -0.0289(5) 0.3348(4) 0.0298(12) Uani d 1 . .
H H32A 0.669637 -0.081990 0.286622 0.045 Uiso calc 1 . .
H H32B 0.602792 -0.072220 0.368041 0.045 Uiso calc 1 . .
H H32C 0.722404 -0.016356 0.367956 0.045 Uiso calc 1 . .
Au Au1 0.500000 0.500000 0.500000 0.01294(5) Uani d 1 . .
Br Br2 0.59615(4) 0.63077(5) 0.40419(3) 0.02733(11) Uani d 1 . .
Br Br3 0.64240(4) 0.34181(5) 0.49969(3) 0.02734(12) Uani d 1 . .
Au Au2 0.500000 0.500000 0.000000 0.01160(5) Uani d 1 . .
Br Br4 0.62972(3) 0.32712(4) 0.01765(3) 0.01734(9) Uani d 1 . .
Br Br5 0.35771(3) 0.34321(4) -0.02188(3) 0.01984(10) Uani d 1 . .

loop_
_atom_site_aniso_label
_atom_site_aniso_U_11
_atom_site_aniso_U_22
_atom_site_aniso_U_33
_atom_site_aniso_U_12
_atom_site_aniso_U_13
_atom_site_aniso_U_23
P1 0.0133(5) 0.0126(5) 0.0109(5) 0.0000(4) 0.0005(4) -0.0006(4)
S1 0.0249(6) 0.0143(5) 0.0185(6) 0.0028(4) -0.0035(4) 0.0004(4)
Br1 0.0262(2) 0.0137(2) 0.0285(3) 0.00032(18) -0.00035(19) -0.00333(19)
C2 0.023(2) 0.028(3) 0.018(2) -0.009(2) 0.0084(18) -0.006(2)
C1 0.034(3) 0.011(2) 0.012(2) 0.0021(18) -0.0016(18) -0.0018(17)
C3 0.017(2) 0.018(2) 0.018(2) -0.0013(17) -0.0034(17) 0.0002(18)
C21 0.041(3) 0.047(4) 0.022(3) -0.012(3) 0.009(2) 0.006(3)
C22 0.019(2) 0.035(3) 0.039(3) -0.009(2) 0.006(2) -0.013(3)
C23 0.030(3) 0.038(3) 0.034(3) -0.014(2) 0.018(2) -0.018(3)
C11 0.039(3) 0.023(3) 0.024(3) 0.005(2) 0.009(2) -0.003(2)
C12 0.038(3) 0.013(2) 0.024(3) -0.005(2) -0.004(2) -0.0010(19)
C13 0.044(3) 0.022(3) 0.018(2) 0.003(2) -0.013(2) -0.003(2)
C31 0.013(2) 0.027(3) 0.035(3) -0.0022(19) 0.0040(19) 0.002(2)
C32 0.025(3) 0.021(2) 0.042(3) 0.001(2) -0.012(2) 0.009(2)
Au1 0.01148(10) 0.01165(11) 0.01575(11) 0.00025(8) 0.00140(8) -0.00279(9)
Br2 0.0386(3) 0.0202(2) 0.0243(2) -0.0096(2) 0.0132(2) -0.0023(2)
Br3 0.0193(2) 0.0219(2) 0.0403(3) 0.00802(19) -0.0039(2) -0.0060(2)
Au2 0.01165(10) 0.01152(10) 0.01178(10) -0.00266(8) 0.00220(8) -0.00080(9)
Br4 0.0155(2) 0.0148(2) 0.0219(2) 0.00024(16) 0.00228(16) -0.00118(18)
Br5 0.0155(2) 0.0149(2) 0.0287(3) -0.00572(16) -0.00267(17) 0.00139(18)

loop_
_atom_type_symbol
_atom_type_description
_atom_type_scat_dispersion_real
_atom_type_scat_dispersion_imag
_atom_type_scat_source
C C 0.0033 0.0016 'International Tables Vol C Tables 4.2.6.8 and 6.1.1.4'
H H 0.0000 0.0000 'International Tables Vol C Tables 4.2.6.8 and 6.1.1.4'
P P 0.1023 0.0942 'International Tables Vol C Tables 4.2.6.8 and 6.1.1.4'
S S 0.1246 0.1234 'International Tables Vol C Tables 4.2.6.8 and 6.1.1.4'
Br Br -0.2901 2.4595 'International Tables Vol C Tables 4.2.6.8 and 6.1.1.4'
Au Au -2.0133 8.8022 'International Tables Vol C Tables 4.2.6.8 and 6.1.1.4'

loop_
_geom_angle_atom_site_label_1
_geom_angle_atom_site_label_2
_geom_angle_atom_site_label_3
_geom_angle_site_symmetry_1
_geom_angle_site_symmetry_3
_geom_angle
_geom_angle_publ_flag
C3 P1 C2 . . 109.5(2) ?
C3 P1 C1 . . 113.9(2) ?
C2 P1 C1 . . 115.0(2) ?
C3 P1 S1 . . 110.01(15) ?
C2 P1 S1 . . 108.07(17) ?
C1 P1 S1 . . 99.81(14) ?
P1 S1 Br1 . . 104.48(6) y
S1 Br1 Br2 . . 173.07(4) ?
C21 C2 C22 . . 109.7(4) ?
C21 C2 C23 . . 108.0(4) ?
C22 C2 C23 . . 107.6(4) ?
C21 C2 P1 . . 112.5(4) ?
C22 C2 P1 . . 110.8(3) ?
C23 C2 P1 . . 108.0(3) ?
C13 C1 C11 . . 107.7(4) ?
C13 C1 C12 . . 109.8(4) ?
C11 C1 C12 . . 109.2(4) ?
C13 C1 P1 . . 110.8(3) ?
C11 C1 P1 . . 108.6(3) ?
C12 C1 P1 . . 110.7(3) ?
C31 C3 C32 . . 108.8(4) ?
C31 C3 P1 . . 115.3(3) ?
C32 C3 P1 . . 113.2(3) ?
C31 C3 H3 . . 106.3 ?
C32 C3 H3 . . 106.3 ?
P1 C3 H3 . . 106.3 ?
C2 C21 H21A . . 109.5 ?
C2 C21 H21B . . 109.5 ?
H21A C21 H21B . . 109.5 ?
C2 C21 H21C . . 109.5 ?
H21A C21 H21C . . 109.5 ?
H21B C21 H21C . . 109.5 ?
C2 C22 H22A . . 109.5 ?
C2 C22 H22B . . 109.5 ?
H22A C22 H22B . . 109.5 ?
C2 C22 H22C . . 109.5 ?
H22A C22 H22C . . 109.5 ?
H22B C22 H22C . . 109.5 ?
C2 C23 H23A . . 109.5 ?
C2 C23 H23B . . 109.5 ?
H23A C23 H23B . . 109.5 ?
C2 C23 H23C . . 109.5 ?
H23A C23 H23C . . 109.5 ?
H23B C23 H23C . . 109.5 ?
C1 C11 H11A . . 109.5 ?
C1 C11 H11B . . 109.5 ?
H11A C11 H11B . . 109.5 ?
C1 C11 H11C . . 109.5 ?
H11A C11 H11C . . 109.5 ?
H11B C11 H11C . . 109.5 ?
C1 C12 H12A . . 109.5 ?
C1 C12 H12B . . 109.5 ?
H12A C12 H12B . . 109.5 ?
C1 C12 H12C . . 109.5 ?
H12A C12 H12C . . 109.5 ?
H12B C12 H12C . . 109.5 ?
C1 C13 H13A . . 109.5 ?
C1 C13 H13B . . 109.5 ?
H13A C13 H13B . . 109.5 ?
C1 C13 H13C . . 109.5 ?
H13A C13 H13C . . 109.5 ?
H13B C13 H13C . . 109.5 ?
C3 C31 H31A . . 109.5 ?
C3 C31 H31B . . 109.5 ?
H31A C31 H31B . . 109.5 ?
C3 C31 H31C . . 109.5 ?
H31A C31 H31C . . 109.5 ?
H31B C31 H31C . . 109.5 ?
C3 C32 H32A . . 109.5 ?
C3 C32 H32B . . 109.5 ?
H32A C32 H32B . . 109.5 ?
C3 C32 H32C . . 109.5 ?
H32A C32 H32C . . 109.5 ?
H32B C32 H32C . . 109.5 ?
Br3 Au1 Br3 3_666 . 180.0 ?
Br3 Au1 Br2 3_666 3_666 89.572(19) ?
Br3 Au1 Br2 . 3_666 90.429(19) ?
Br3 Au1 Br2 3_666 . 90.428(19) ?
Br3 Au1 Br2 . . 89.571(19) ?
Br2 Au1 Br2 3_666 . 180.0 ?
Au1 Br2 Br1 . . 84.190(16) ?
Br5 Au2 Br5 3_665 . 180.0 ?
Br5 Au2 Br4 3_665 . 89.945(15) ?
Br5 Au2 Br4 . . 90.055(15) ?
Br5 Au2 Br4 3_665 3_665 90.055(15) ?
Br5 Au2 Br4 . 3_665 89.944(15) ?
Br4 Au2 Br4 . 3_665 180.0 ?

loop_
_geom_bond_atom_site_label_1
_geom_bond_atom_site_label_2
_geom_bond_site_symmetry_2
_geom_bond_distance
_geom_bond_publ_flag
P1 C3 . 1.836(4) ?
P1 C2 . 1.856(5) ?
P1 C1 . 1.868(4) ?
P1 S1 . 2.0992(16) y
S1 Br1 . 2.2077(12) y
Br1 Br2 . 3.2686(7) ?
C2 C21 . 1.532(7) ?
C2 C22 . 1.537(6) ?
C2 C23 . 1.540(7) ?
C1 C13 . 1.537(6) ?
C1 C11 . 1.541(7) ?
C1 C12 . 1.545(6) ?
C3 C31 . 1.538(6) ?
C3 C32 . 1.543(6) ?
C3 H3 . 1.0000 ?
C21 H21A . 0.9800 ?
C21 H21B . 0.9800 ?
C21 H21C . 0.9800 ?
C22 H22A . 0.9800 ?
C22 H22B . 0.9800 ?
C22 H22C . 0.9800 ?
C23 H23A . 0.9800 ?
C23 H23B . 0.9800 ?
C23 H23C . 0.9800 ?
C11 H11A . 0.9800 ?
C11 H11B . 0.9800 ?
C11 H11C . 0.9800 ?
C12 H12A . 0.9800 ?
C12 H12B . 0.9800 ?
C12 H12C . 0.9800 ?
C13 H13A . 0.9800 ?
C13 H13B . 0.9800 ?
C13 H13C . 0.9800 ?
C31 H31A . 0.9800 ?
C31 H31B . 0.9800 ?
C31 H31C . 0.9800 ?
C32 H32A . 0.9800 ?
C32 H32B . 0.9800 ?
C32 H32C . 0.9800 ?
Au1 Br3 3_666 2.4179(5) ?
Au1 Br3 . 2.4179(5) y
Au1 Br2 3_666 2.4247(5) ?
Au1 Br2 . 2.4247(5) y
Au2 Br5 3_665 2.4206(4) ?
Au2 Br5 . 2.4207(4) y
Au2 Br4 . 2.4228(4) y
Au2 Br4 3_665 2.4229(4) ?

loop_
_geom_hbond_atom_site_label_D
_geom_hbond_atom_site_label_H
_geom_hbond_atom_site_label_A
_geom_hbond_site_symmetry_A
_geom_hbond_distance_DH
_geom_hbond_distance_HA
_geom_hbond_distance_DA
_geom_hbond_angle_DHA
_geom_hbond_publ_flag
C13 H13A S1 . 0.98 2.59 3.089(5) 111.6 yes
C31 H31B Br1 . 0.98 2.72 3.487(5) 135.2 yes
C23 H23B Br1 . 0.98 2.91 3.407(6) 112.2 yes
C3 H3 Br3 . 1.00 3.04 4.007(5) 164.3 yes
C23 H23C Br3 . 0.98 3.09 4.040(5) 164.7 yes
C11 H11C Br4 . 0.98 3.11 4.084(5) 170.6 yes
C31 H31C Br2 2_645 0.98 3.06 3.781(5) 131.7 yes
C23 H23A Br4 4_566 0.98 2.90 3.824(5) 157.0 yes
C13 H13C Br4 3_655 0.98 3.08 4.024(5) 162.4 yes
C32 H32C Br4 2_645 0.98 3.03 3.814(5) 138.1 yes
C11 H11A Br5 3_655 0.98 3.06 3.846(5) 138.0 yes
C32 H32C Br5 4_666 0.98 3.00 3.864(5) 148.0 yes

loop_
_geom_torsion_atom_site_label_1
_geom_torsion_atom_site_label_2
_geom_torsion_atom_site_label_3
_geom_torsion_atom_site_label_4
_geom_torsion_site_symmetry_1
_geom_torsion_site_symmetry_2
_geom_torsion_site_symmetry_3
_geom_torsion_site_symmetry_4
_geom_torsion
_geom_torsion_publ_flag
C3 P1 S1 Br1 . . . . -40.27(17) ?
C2 P1 S1 Br1 . . . . 79.21(16) ?
C1 P1 S1 Br1 . . . . -160.33(16) y
C3 P1 C2 C21 . . . . -50.6(4) ?
C1 P1 C2 C21 . . . . 79.1(4) ?
S1 P1 C2 C21 . . . . -170.5(3) ?
C3 P1 C2 C22 . . . . -173.8(3) ?
C1 P1 C2 C22 . . . . -44.1(4) ?
S1 P1 C2 C22 . . . . 66.3(4) ?
C3 P1 C2 C23 . . . . 68.5(4) ?
C1 P1 C2 C23 . . . . -161.8(3) ?
S1 P1 C2 C23 . . . . -51.4(4) ?
C3 P1 C1 C13 . . . . -158.3(3) ?
C2 P1 C1 C13 . . . . 74.2(4) ?
S1 P1 C1 C13 . . . . -41.1(4) ?
C3 P1 C1 C11 . . . . -40.2(4) ?
C2 P1 C1 C11 . . . . -167.7(3) ?
S1 P1 C1 C11 . . . . 76.9(3) ?
C3 P1 C1 C12 . . . . 79.7(4) ?
C2 P1 C1 C12 . . . . -47.8(4) ?
S1 P1 C1 C12 . . . . -163.1(3) ?
C2 P1 C3 C31 . . . . -155.5(3) ?
C1 P1 C3 C31 . . . . 74.2(4) ?
S1 P1 C3 C31 . . . . -36.9(4) ?
C2 P1 C3 C32 . . . . 78.3(4) ?
C1 P1 C3 C32 . . . . -51.9(4) ?
S1 P1 C3 C32 . . . . -163.0(3) ?
